data_4328226
loop_
_publ_author_name
'Zu-Jin Lin'
'Zhen Yang'
'Tian-Fu Liu'
'Yuan-Biao Huang'
'Rong Cao'

_publ_contact_author_address
;
State Key Laboratory of Structural Chemistry,
Fujian Institute of Research on the Structure of Matter,
Chinese Academy of Sciences, Fujian, Fuzhou 350002, PR China
;
_publ_contact_author_email linzujin@fjirsm.ac.cn
_publ_contact_author_fax +86-0591-83796710
_publ_contact_author_name 'Zujin Lin'
_publ_contact_author_phone +86-0591-83725186
_publ_section_title
;
 Microwave-Assisted Synthesis of a Series of Lanthanide Metal-Organic
 Frameworks and Gas Sorption Properties
;
_journal_name_full 'Inorganic Chemistry'
_journal_page_first 1813
_journal_page_last 1820
_journal_paper_doi 10.1021/ic202082w
_journal_volume 51
_journal_year 2012
_chemical_formula_sum 'C43 H25 O16 P2 Tb2'
_chemical_formula_weight 1177.41
_chemical_name_systematic
; 
 ? 
;
_space_group_IT_number 13
_symmetry_cell_setting monoclinic
_symmetry_space_group_name_Hall '-P 2yc'
_symmetry_space_group_name_H-M 'P 1 2/c 1'
_atom_sites_solution_hydrogens geom
_atom_sites_solution_primary direct
_atom_sites_solution_secondary difmap
_audit_creation_method SHELXL-97
_cell_angle_alpha 90.00
_cell_angle_beta 107.787(4)
_cell_angle_gamma 90.00
_cell_formula_units_Z 2
_cell_length_a 14.617(4)
_cell_length_b 10.572(3)
_cell_length_c 23.548(7)
_cell_measurement_reflns_used 9502
_cell_measurement_temperature 293(2)
_cell_measurement_theta_max 27.4835
_cell_measurement_theta_min 2.1296
_cell_volume 3465.0(17)
_computing_cell_refinement 'CrystalClear (Rigaku Inc., 2007)'
_computing_data_collection 'CrystalClear (Rigaku Inc., 2007)'
_computing_data_reduction 'CrystalClear (Rigaku Inc., 2007)'
_computing_structure_refinement 'SHELXL-97 (Sheldrick, 1997)'
_computing_structure_solution 'SHELXS-97 (Sheldrick, 1990)'
_diffrn_ambient_temperature 293(2)
_diffrn_detector_area_resol_mean 13.6612
_diffrn_measured_fraction_theta_full 0.996
_diffrn_measured_fraction_theta_max 0.996
_diffrn_measurement_device_type 'Mercury2 (1x1 bin mode)'
_diffrn_measurement_method CCD_Profile_fitting
_diffrn_radiation_monochromator graphite
_diffrn_radiation_source 'fine-focus sealed tube'
_diffrn_radiation_type MoK\a
_diffrn_radiation_wavelength 0.71073
_diffrn_reflns_av_R_equivalents 0.0469
_diffrn_reflns_av_sigmaI/netI 0.0522
_diffrn_reflns_limit_h_max 18
_diffrn_reflns_limit_h_min -18
_diffrn_reflns_limit_k_max 13
_diffrn_reflns_limit_k_min -13
_diffrn_reflns_limit_l_max 30
_diffrn_reflns_limit_l_min -30
_diffrn_reflns_number 26623
_diffrn_reflns_theta_full 27.47
_diffrn_reflns_theta_max 27.47
_diffrn_reflns_theta_min 2.13
_exptl_absorpt_coefficient_mu 2.115
_exptl_absorpt_correction_T_max 0.7854
_exptl_absorpt_correction_T_min 0.7020
_exptl_absorpt_correction_type multi-scan
_exptl_crystal_colour colorless
_exptl_crystal_density_diffrn 1.129
_exptl_crystal_description Prism
_exptl_crystal_F_000 1142
_exptl_crystal_size_max 0.18
_exptl_crystal_size_mid 0.16
_exptl_crystal_size_min 0.12
_platon_squeeze_details
;
;
_refine_diff_density_max 1.045
_refine_diff_density_min -1.935
_refine_diff_density_rms 0.144
_refine_ls_extinction_method none
_refine_ls_goodness_of_fit_ref 1.079
_refine_ls_hydrogen_treatment constr
_refine_ls_matrix_type full
_refine_ls_number_parameters 285
_refine_ls_number_reflns 7909
_refine_ls_number_restraints 0
_refine_ls_restrained_S_all 1.079
_refine_ls_R_factor_all 0.0451
_refine_ls_R_factor_gt 0.0399
_refine_ls_shift/su_max 0.001
_refine_ls_shift/su_mean 0.000
_refine_ls_structure_factor_coef Fsqd
_refine_ls_weighting_details 'calc w=1/[\s^2^(Fo^2^)+(0.0670P)^2^+0.0000P] where P=(Fo^2^+2Fc^2^)/3'
_refine_ls_weighting_scheme calc
_refine_ls_wR_factor_gt 0.1115
_refine_ls_wR_factor_ref 0.1182
_reflns_number_gt 6965
_reflns_number_total 7909
_reflns_threshold_expression >2sigma(I)
_cod_data_source_file ic202082w_si_003_05.cif
_cod_data_source_block Tb
_cod_original_cell_volume 3465.0(16)
_cod_database_code 4328226

loop_
_symmetry_equiv_pos_as_xyz
'x, y, z'
'-x, y, -z+1/2'
'-x, -y, -z'
'x, -y, z-1/2'

loop_
_atom_site_label
_atom_site_type_symbol
_atom_site_fract_x
_atom_site_fract_y
_atom_site_fract_z
_atom_site_U_iso_or_equiv
_atom_site_adp_type
_atom_site_occupancy
_atom_site_symmetry_multiplicity
_atom_site_calc_flag
_atom_site_refinement_flags
Tb1 Tb 0.153943(11) 0.568541(16) 0.227971(7) 0.02639(8) Uani 1 1 d .
C1 C 0.2165(3) 0.1994(3) 0.14093(16) 0.0311(7) Uani 1 1 d .
C2 C 0.2000(4) 0.1727(4) 0.19461(19) 0.0472(11) Uani 1 1 d .
H2 H 0.1965 0.2384 0.2201 0.057 Uiso 1 1 calc R
C3 C 0.1887(4) 0.0495(4) 0.2104(2) 0.0519(13) Uani 1 1 d .
H3 H 0.1780 0.0324 0.2466 0.062 Uiso 1 1 calc R
C4 C 0.1933(3) -0.0491(4) 0.17254(19) 0.0365(9) Uani 1 1 d .
C5 C 0.2114(5) -0.0224(4) 0.1196(2) 0.0613(15) Uani 1 1 d .
H5 H 0.2165 -0.0885 0.0947 0.074 Uiso 1 1 calc R
C6 C 0.2220(4) 0.0999(4) 0.1030(2) 0.0547(13) Uani 1 1 d .
H6 H 0.2328 0.1164 0.0668 0.066 Uiso 1 1 calc R
C7 C 0.1792(3) -0.1835(4) 0.18988(18) 0.0365(8) Uani 1 1 d .
C8 C 0.3560(3) 0.4001(3) 0.14651(16) 0.0301(7) Uani 1 1 d .
C9 C 0.4277(3) 0.3099(4) 0.1597(2) 0.0432(10) Uani 1 1 d .
H9 H 0.4110 0.2248 0.1551 0.052 Uiso 1 1 calc R
C10 C 0.5229(3) 0.3427(4) 0.1793(2) 0.0452(10) Uani 1 1 d .
H10 H 0.5698 0.2801 0.1878 0.054 Uiso 1 1 calc R
C11 C 0.5493(3) 0.4687(4) 0.18643(17) 0.0350(8) Uani 1 1 d .
C12 C 0.4776(3) 0.5605(4) 0.1732(3) 0.0455(11) Uani 1 1 d .
H12 H 0.4946 0.6455 0.1780 0.055 Uiso 1 1 calc R
C13 C 0.3826(3) 0.5275(4) 0.1533(2) 0.0408(9) Uani 1 1 d .
H13 H 0.3357 0.5901 0.1442 0.049 Uiso 1 1 calc R
C14 C 0.6532(3) 0.5055(4) 0.21188(18) 0.0352(8) Uani 1 1 d .
C15 C 0.1903(3) 0.3716(4) 0.04207(15) 0.0300(7) Uani 1 1 d .
C16 C 0.2540(3) 0.3751(6) 0.00923(19) 0.0570(13) Uani 1 1 d .
H16 H 0.3199 0.3736 0.0283 0.068 Uiso 1 1 calc R
C17 C 0.2189(3) 0.3810(6) -0.05225(19) 0.0612(14) Uani 1 1 d .
H17 H 0.2622 0.3846 -0.0741 0.073 Uiso 1 1 calc R
C18 C 0.1229(3) 0.3818(4) -0.08193(15) 0.0313(7) Uani 1 1 d .
C19 C 0.0588(3) 0.3772(6) -0.04943(19) 0.0563(13) Uani 1 1 d .
H19 H -0.0070 0.3774 -0.0688 0.068 Uiso 1 1 calc R
C20 C 0.0930(3) 0.3724(6) 0.01211(18) 0.0561(13) Uani 1 1 d .
H20 H 0.0495 0.3697 0.0338 0.067 Uiso 1 1 calc R
C21 C 0.0875(3) 0.3856(4) -0.14894(15) 0.0318(7) Uani 1 1 d .
C22 C 0.0000 0.3426(7) 0.2500 0.079(3) Uani 1 2 d S
H22 H 0.0000 0.2546 0.2500 0.095 Uiso 1 2 calc SR
O1 O 0.1723(2) 0.4490(2) 0.14847(12) 0.0331(6) Uani 1 1 d .
O2 O 0.1563(2) -0.2021(3) 0.23703(13) 0.0428(7) Uani 1 1 d .
O3 O 0.1897(2) -0.2738(3) 0.15782(14) 0.0450(7) Uani 1 1 d .
O4 O 0.7172(2) 0.4218(3) 0.22001(15) 0.0430(7) Uani 1 1 d .
O5 O 0.6757(2) 0.6181(3) 0.22689(14) 0.0469(8) Uani 1 1 d .
O6 O 0.1492(2) 0.3957(3) -0.17573(12) 0.0449(7) Uani 1 1 d .
O7 O -0.0014(2) 0.3773(3) -0.17385(13) 0.0472(7) Uani 1 1 d .
O8 O 0.0703(2) 0.3884(3) 0.24082(16) 0.0509(8) Uani 1 1 d .
P1 P 0.22991(6) 0.36158(9) 0.12210(4) 0.02670(19) Uani 1 1 d .

loop_
_atom_site_aniso_label
_atom_site_aniso_U_11
_atom_site_aniso_U_22
_atom_site_aniso_U_33
_atom_site_aniso_U_23
_atom_site_aniso_U_13
_atom_site_aniso_U_12
Tb1 0.02723(11) 0.02916(13) 0.02245(11) 0.00033(6) 0.00709(8) 0.00062(6)
C1 0.0343(18) 0.0296(18) 0.0291(17) 0.0004(14) 0.0092(15) -0.0004(15)
C2 0.076(3) 0.036(2) 0.038(2) -0.0037(17) 0.030(2) -0.002(2)
C3 0.089(4) 0.034(2) 0.044(3) -0.0025(18) 0.037(3) -0.008(2)
C4 0.045(2) 0.0301(19) 0.034(2) -0.0001(15) 0.0102(18) 0.0022(16)
C5 0.113(5) 0.032(2) 0.052(3) -0.008(2) 0.044(3) -0.005(3)
C6 0.105(4) 0.032(2) 0.039(2) -0.0038(18) 0.039(3) -0.009(2)
C7 0.039(2) 0.0286(19) 0.040(2) 0.0014(15) 0.0099(17) 0.0019(16)
C8 0.0356(19) 0.0281(17) 0.0255(17) 0.0007(14) 0.0079(15) -0.0021(15)
C9 0.034(2) 0.033(2) 0.054(3) -0.0031(18) 0.0000(18) -0.0014(17)
C10 0.0305(19) 0.038(2) 0.062(3) -0.001(2) 0.0061(19) 0.0022(17)
C11 0.0321(19) 0.043(2) 0.0284(18) -0.0034(16) 0.0072(15) -0.0045(17)
C12 0.037(2) 0.032(2) 0.064(3) -0.0014(18) 0.012(2) -0.0031(17)
C13 0.033(2) 0.034(2) 0.052(3) 0.0069(18) 0.0079(18) -0.0008(17)
C14 0.0281(18) 0.045(2) 0.0299(18) 0.0003(17) 0.0051(14) -0.0046(17)
C15 0.0310(17) 0.0339(19) 0.0240(16) -0.0009(14) 0.0065(14) 0.0007(15)
C16 0.0240(18) 0.115(4) 0.029(2) 0.004(2) 0.0048(16) -0.003(2)
C17 0.037(2) 0.122(5) 0.028(2) 0.006(3) 0.0150(19) -0.007(3)
C18 0.0305(17) 0.041(2) 0.0226(16) 0.0029(15) 0.0074(14) 0.0010(16)
C19 0.0220(17) 0.112(4) 0.033(2) 0.004(3) 0.0058(17) 0.000(2)
C20 0.029(2) 0.114(4) 0.026(2) 0.002(2) 0.0107(17) 0.003(2)
C21 0.0356(18) 0.0341(19) 0.0235(17) 0.0023(14) 0.0058(15) 0.0045(16)
C22 0.065(5) 0.039(4) 0.158(9) 0.000 0.072(6) 0.000
O1 0.0360(14) 0.0361(14) 0.0288(14) -0.0056(10) 0.0123(12) -0.0004(11)
O2 0.0569(19) 0.0336(16) 0.0427(16) 0.0027(12) 0.0222(15) 0.0028(12)
O3 0.0640(19) 0.0289(14) 0.0500(17) -0.0024(12) 0.0290(16) 0.0010(13)
O4 0.0306(14) 0.0441(18) 0.0487(18) -0.0035(12) 0.0036(13) -0.0004(12)
O5 0.0323(14) 0.0412(18) 0.063(2) -0.0102(14) 0.0083(14) -0.0039(14)
O6 0.0441(16) 0.070(2) 0.0210(13) 0.0036(13) 0.0102(12) 0.0013(15)
O7 0.0350(15) 0.072(2) 0.0294(14) 0.0071(14) 0.0015(12) 0.0067(15)
O8 0.0513(18) 0.0421(17) 0.071(2) 0.0020(16) 0.0364(17) -0.0101(15)
P1 0.0292(4) 0.0283(5) 0.0218(4) -0.0009(3) 0.0066(3) -0.0021(4)

loop_
_atom_type_symbol
_atom_type_description
_atom_type_scat_dispersion_real
_atom_type_scat_dispersion_imag
_atom_type_scat_source
C C 0.0033 0.0016 'International Tables Vol C Tables 4.2.6.8 and 6.1.1.4'
H H 0.0000 0.0000 'International Tables Vol C Tables 4.2.6.8 and 6.1.1.4'
N N 0.0061 0.0033 'International Tables Vol C Tables 4.2.6.8 and 6.1.1.4'
O O 0.0106 0.0060 'International Tables Vol C Tables 4.2.6.8 and 6.1.1.4'
P P 0.1023 0.0942 'International Tables Vol C Tables 4.2.6.8 and 6.1.1.4'
Tb Tb -0.1723 4.1537 'International Tables Vol C Tables 4.2.6.8 and 6.1.1.4'

loop_
_geom_angle_atom_site_label_1
_geom_angle_atom_site_label_2
_geom_angle_atom_site_label_3
_geom_angle
_geom_angle_site_symmetry_1
_geom_angle_site_symmetry_3
O7 Tb1 O6 100.93(11) 3_565 4_566
O7 Tb1 O8 79.36(12) 3_565 .
O6 Tb1 O8 80.38(12) 4_566 .
O7 Tb1 O1 91.16(11) 3_565 .
O6 Tb1 O1 156.09(11) 4_566 .
O8 Tb1 O1 81.71(10) . .
O7 Tb1 O2 77.50(11) 3_565 1_565
O6 Tb1 O2 75.87(11) 4_566 1_565
O8 Tb1 O2 142.75(10) . 1_565
O1 Tb1 O2 127.30(9) . 1_565
O7 Tb1 O5 151.84(13) 3_565 2_655
O6 Tb1 O5 82.56(11) 4_566 2_655
O8 Tb1 O5 128.52(12) . 2_655
O1 Tb1 O5 96.47(11) . 2_655
O2 Tb1 O5 76.32(11) 1_565 2_655
O7 Tb1 O4 155.14(12) 3_565 2_655
O6 Tb1 O4 82.11(11) 4_566 2_655
O8 Tb1 O4 76.83(11) . 2_655
O1 Tb1 O4 78.47(10) . 2_655
O2 Tb1 O4 126.66(10) 1_565 2_655
O5 Tb1 O4 52.83(10) 2_655 2_655
O7 Tb1 O3 80.22(11) 3_565 1_565
O6 Tb1 O3 127.51(10) 4_566 1_565
O8 Tb1 O3 148.21(11) . 1_565
O1 Tb1 O3 74.60(9) . 1_565
O2 Tb1 O3 52.86(9) 1_565 1_565
O5 Tb1 O3 75.82(11) 2_655 1_565
O4 Tb1 O3 117.70(10) 2_655 1_565
O7 Tb1 C14 176.10(11) 3_565 2_655
O6 Tb1 C14 82.59(11) 4_566 2_655
O8 Tb1 C14 103.01(12) . 2_655
O1 Tb1 C14 86.14(11) . 2_655
O2 Tb1 C14 101.90(11) 1_565 2_655
O5 Tb1 C14 26.39(13) 2_655 2_655
O4 Tb1 C14 26.49(11) 2_655 2_655
O3 Tb1 C14 96.32(12) 1_565 2_655
O7 Tb1 C7 77.87(12) 3_565 1_565
O6 Tb1 C7 101.79(12) 4_566 1_565
O8 Tb1 C7 157.13(12) . 1_565
O1 Tb1 C7 100.87(11) . 1_565
O2 Tb1 C7 26.54(10) 1_565 1_565
O5 Tb1 C7 74.08(11) 2_655 1_565
O4 Tb1 C7 126.03(11) 2_655 1_565
O3 Tb1 C7 26.32(10) 1_565 1_565
C14 Tb1 C7 99.84(12) 2_655 1_565
C2 C1 C6 119.3(4) . .
C2 C1 P1 118.8(3) . .
C6 C1 P1 121.9(3) . .
C3 C2 C1 120.4(4) . .
C2 C3 C4 120.3(4) . .
C5 C4 C3 119.2(4) . .
C5 C4 C7 121.1(4) . .
C3 C4 C7 119.7(4) . .
C6 C5 C4 121.3(4) . .
C5 C6 C1 119.6(4) . .
O3 C7 O2 121.5(4) . .
O3 C7 C4 120.1(4) . .
O2 C7 C4 118.5(3) . .
O3 C7 Tb1 62.5(2) . 1_545
O2 C7 Tb1 59.0(2) . 1_545
C4 C7 Tb1 177.3(3) . 1_545
C9 C8 C13 118.3(4) . .
C9 C8 P1 123.3(3) . .
C13 C8 P1 118.5(3) . .
C10 C9 C8 121.6(4) . .
C9 C10 C11 120.1(4) . .
C10 C11 C12 118.8(4) . .
C10 C11 C14 120.5(4) . .
C12 C11 C14 120.6(4) . .
C13 C12 C11 121.0(4) . .
C12 C13 C8 120.2(4) . .
O5 C14 O4 120.3(3) . .
O5 C14 C11 120.2(4) . .
O4 C14 C11 119.5(4) . .
O5 C14 Tb1 60.0(2) . 2_655
O4 C14 Tb1 60.5(2) . 2_655
C11 C14 Tb1 173.7(3) . 2_655
C20 C15 C16 118.6(3) . .
C20 C15 P1 119.2(3) . .
C16 C15 P1 122.1(3) . .
C15 C16 C17 119.3(4) . .
C18 C17 C16 122.1(4) . .
C17 C18 C19 118.8(4) . .
C17 C18 C21 120.6(3) . .
C19 C18 C21 120.6(3) . .
C18 C19 C20 119.6(4) . .
C15 C20 C19 121.5(4) . .
O6 C21 O7 124.9(3) . .
O6 C21 C18 117.4(3) . .
O7 C21 C18 117.7(3) . .
O8 C22 O8 133.0(7) . 2
P1 O1 Tb1 151.20(17) . .
C7 O2 Tb1 94.5(2) . 1_545
C7 O3 Tb1 91.2(2) . 1_545
C14 O4 Tb1 93.0(2) . 2_655
C14 O5 Tb1 93.7(2) . 2_655
C21 O6 Tb1 138.3(3) . 4_565
C21 O7 Tb1 160.2(3) . 3_565
C22 O8 Tb1 148.8(4) . .
O1 P1 C1 111.53(16) . .
O1 P1 C15 110.75(16) . .
C1 P1 C15 106.89(17) . .
O1 P1 C8 112.08(17) . .
C1 P1 C8 108.36(17) . .
C15 P1 C8 106.98(17) . .

loop_
_geom_bond_atom_site_label_1
_geom_bond_atom_site_label_2
_geom_bond_distance
_geom_bond_site_symmetry_2
Tb1 O7 2.278(3) 3_565
Tb1 O6 2.321(3) 4_566
Tb1 O8 2.333(3) .
Tb1 O1 2.342(3) .
Tb1 O2 2.434(3) 1_565
Tb1 O5 2.446(3) 2_655
Tb1 O4 2.459(3) 2_655
Tb1 O3 2.512(3) 1_565
Tb1 C14 2.820(4) 2_655
Tb1 C7 2.831(4) 1_565
C1 C2 1.386(5) .
C1 C6 1.398(5) .
C1 P1 1.797(4) .
C2 C3 1.378(6) .
C3 C4 1.386(6) .
C4 C5 1.380(6) .
C4 C7 1.510(5) .
C5 C6 1.373(6) .
C7 O3 1.256(5) .
C7 O2 1.269(5) .
C7 Tb1 2.831(4) 1_545
C8 C9 1.380(5) .
C8 C13 1.398(5) .
C8 P1 1.801(4) .
C9 C10 1.370(5) .
C10 C11 1.383(6) .
C11 C12 1.391(6) .
C11 C14 1.505(5) .
C12 C13 1.368(6) .
C14 O5 1.256(6) .
C14 O4 1.260(5) .
C14 Tb1 2.820(4) 2_655
C15 C20 1.381(5) .
C15 C16 1.381(5) .
C15 P1 1.798(4) .
C16 C17 1.382(6) .
C17 C18 1.364(6) .
C18 C19 1.379(5) .
C18 C21 1.504(5) .
C19 C20 1.382(6) .
C21 O6 1.254(5) .
C21 O7 1.255(5) .
C22 O8 1.213(4) .
C22 O8 1.213(4) 2
O1 P1 1.505(3) .
O2 Tb1 2.434(3) 1_545
O3 Tb1 2.512(3) 1_545
O4 Tb1 2.459(3) 2_655
O5 Tb1 2.446(3) 2_655
O6 Tb1 2.321(3) 4_565
O7 Tb1 2.278(3) 3_565

loop_
_platon_squeeze_void_nr
_platon_squeeze_void_average_x
_platon_squeeze_void_average_y
_platon_squeeze_void_average_z
_platon_squeeze_void_volume
_platon_squeeze_void_count_electrons
1 0.406 -0.086 0.418 1844.7 246.5
